data_7152194
loop_
_publ_author_name
'Znabet, Anass'
'Blanken, Sara'
'Janssen, Elwin'
'de Kanter, Frans J. J.'
'Helliwell, Madeleine'
'Turner, Nicholas J.'
'Ruijter, Eelco'
'Orru, Romano V. A.'

_publ_section_title
;
 Stereoselective synthesis of N-aryl proline amides by
 biotransformation-Ugi-Smiles sequence.
;
_journal_issue 5
_journal_name_full 'Organic &amp; biomolecular chemistry'
_journal_page_first 941
_journal_page_last 944
_journal_paper_doi 10.1039/c1ob06699d
_journal_volume 10
_journal_year 2012
_chemical_absolute_configuration syn
_chemical_formula_moiety 'C20 H25 N3 O3'
_chemical_formula_sum 'C20 H25 N3 O3'
_chemical_formula_weight 355.43
_chemical_name_systematic
;
?
;
_space_group_IT_number 19
_symmetry_cell_setting orthorhombic
_symmetry_space_group_name_Hall 'P 2ac 2ab'
_symmetry_space_group_name_H-M 'P 21 21 21'
_atom_sites_solution_hydrogens geom
_atom_sites_solution_primary direct
_atom_sites_solution_secondary difmap
_audit_creation_method SHELXL-97
_cell_angle_alpha 90.00
_cell_angle_beta 90.00
_cell_angle_gamma 90.00
_cell_formula_units_Z 4
_cell_length_a 9.681(3)
_cell_length_b 12.864(4)
_cell_length_c 14.899(5)
_cell_measurement_reflns_used 798
_cell_measurement_temperature 100(2)
_cell_measurement_theta_max 22.62
_cell_measurement_theta_min 2.51
_cell_volume 1855.5(10)
_computing_cell_refinement 'Bruker SMART'
_computing_data_collection 'Bruker SMART'
_computing_data_reduction 'Bruker SAINT'
_computing_molecular_graphics 'Bruker SHELXTL'
_computing_publication_material 'Bruker SHELXTL'
_computing_structure_refinement 'SHELXL-97 (Sheldrick, 1997)'
_computing_structure_solution 'SHELXS-97 (Sheldrick, 1990)'
_diffrn_ambient_temperature 100(2)
_diffrn_measured_fraction_theta_full 0.996
_diffrn_measured_fraction_theta_max 0.996
_diffrn_measurement_device_type 'CCD area detector'
_diffrn_measurement_method 'phi and omega scans'
_diffrn_radiation_monochromator graphite
_diffrn_radiation_source 'fine-focus sealed tube'
_diffrn_radiation_type MoK\a
_diffrn_radiation_wavelength 0.71073
_diffrn_reflns_av_R_equivalents 0.0685
_diffrn_reflns_av_sigmaI/netI 0.0591
_diffrn_reflns_limit_h_max 11
_diffrn_reflns_limit_h_min -11
_diffrn_reflns_limit_k_max 15
_diffrn_reflns_limit_k_min -12
_diffrn_reflns_limit_l_max 17
_diffrn_reflns_limit_l_min -14
_diffrn_reflns_number 7181
_diffrn_reflns_theta_full 25.02
_diffrn_reflns_theta_max 25.02
_diffrn_reflns_theta_min 2.09
_exptl_absorpt_coefficient_mu 0.087
_exptl_absorpt_correction_type none
_exptl_crystal_colour yellow
_exptl_crystal_density_diffrn 1.272
_exptl_crystal_density_method 'not measured'
_exptl_crystal_description irregular
_exptl_crystal_F_000 760
_exptl_crystal_size_max 0.50
_exptl_crystal_size_mid 0.35
_exptl_crystal_size_min 0.15
_refine_diff_density_max 0.216
_refine_diff_density_min -0.202
_refine_diff_density_rms 0.047
_refine_ls_extinction_method none
_refine_ls_goodness_of_fit_ref 1.278
_refine_ls_hydrogen_treatment mixed
_refine_ls_matrix_type full
_refine_ls_number_parameters 241
_refine_ls_number_reflns 1882
_refine_ls_number_restraints 0
_refine_ls_restrained_S_all 1.278
_refine_ls_R_factor_all 0.0711
_refine_ls_R_factor_gt 0.0592
_refine_ls_shift/su_max 0.000
_refine_ls_shift/su_mean 0.000
_refine_ls_structure_factor_coef Fsqd
_refine_ls_weighting_details 'calc w=1/[\s^2^(Fo^2^)+(0.0302P)^2^+0.0000P] where P=(Fo^2^+2Fc^2^)/3'
_refine_ls_weighting_scheme calc
_refine_ls_wR_factor_gt 0.0941
_refine_ls_wR_factor_ref 0.0970
_reflns_number_gt 1668
_reflns_number_total 1882
_reflns_threshold_expression >2sigma(I)
_cod_data_source_file c1ob06699d.txt
_cod_data_source_block anas2bm
_cod_depositor_comments
;
The following automatic conversions were performed:

'_symmetry_cell_setting' value 'Orthorhombic' changed to
'orthorhombic' according to
/home/saulius/struct/CIF-dictionaries/cif_core.dic dictionary named
'cif_core.dic' version 2.4.1 from 2010-06-29.

Automatic conversion script
Id: cif_fix_values 1715 2011-07-08 13:25:40Z adriana 
;
_cod_original_cell_volume 1855.4(11)
_cod_original_sg_symbol_Hall P2ac2ab
_cod_original_sg_symbol_H-M P212121
_cod_database_code 7152194

loop_
_symmetry_equiv_pos_as_xyz
'x, y, z'
'-x+1/2, -y, z+1/2'
'-x, y+1/2, -z+1/2'
'x+1/2, -y+1/2, -z'

loop_
_atom_site_label
_atom_site_type_symbol
_atom_site_fract_x
_atom_site_fract_y
_atom_site_fract_z
_atom_site_U_iso_or_equiv
_atom_site_adp_type
_atom_site_occupancy
_atom_site_symmetry_multiplicity
_atom_site_calc_flag
_atom_site_refinement_flags
O1 O 0.4406(3) 0.3427(2) 0.0461(2) 0.0429(8) Uani 1 1 d .
O2 O 0.6329(3) 0.3380(2) -0.02992(19) 0.0350(7) Uani 1 1 d .
O3 O 1.1386(2) 0.54808(19) -0.01454(17) 0.0261(6) Uani 1 1 d .
N1 N 0.8229(3) 0.4547(2) 0.0883(2) 0.0181(7) Uani 1 1 d .
N2 N 0.5504(3) 0.3817(3) 0.0215(2) 0.0294(8) Uani 1 1 d .
N3 N 0.9594(3) 0.4544(2) -0.0720(2) 0.0200(7) Uani 1 1 d .
C1 C 0.9678(3) 0.4880(3) 0.0879(2) 0.0176(8) Uani 1 1 d .
H1 H 0.9752 0.5558 0.1204 0.021 Uiso 1 1 calc R
C2 C 1.0458(4) 0.4042(3) 0.1417(2) 0.0221(9) Uani 1 1 d .
H2 H 1.1203 0.3728 0.1040 0.026 Uiso 1 1 calc R
C3 C 0.9401(4) 0.3199(3) 0.1694(2) 0.0212(9) Uani 1 1 d .
H3 H 0.9711 0.2510 0.1456 0.025 Uiso 1 1 calc R
C4 C 0.8032(4) 0.3497(3) 0.1252(2) 0.0217(9) Uani 1 1 d .
H4A H 0.7799 0.3000 0.0767 0.026 Uiso 1 1 calc R
H4B H 0.7276 0.3494 0.1699 0.026 Uiso 1 1 calc R
C5 C 1.1058(4) 0.4399(3) 0.2330(3) 0.0276(9) Uani 1 1 d .
H5 H 1.1959 0.4777 0.2303 0.033 Uiso 1 1 calc R
C6 C 0.9910(4) 0.4942(3) 0.2834(2) 0.0287(10) Uani 1 1 d .
H6 H 0.9854 0.5665 0.2957 0.034 Uiso 1 1 calc R
C7 C 0.8997(4) 0.4228(3) 0.3074(3) 0.0282(10) Uani 1 1 d .
H7 H 0.8171 0.4346 0.3402 0.034 Uiso 1 1 calc R
C8 C 0.9507(4) 0.3193(3) 0.2730(3) 0.0266(9) Uani 1 1 d .
H8 H 0.9118 0.2566 0.3036 0.032 Uiso 1 1 calc R
C9 C 1.1075(4) 0.3353(3) 0.2834(3) 0.0305(10) Uani 1 1 d .
H9A H 1.1370 0.3420 0.3467 0.037 Uiso 1 1 calc R
H9B H 1.1627 0.2813 0.2525 0.037 Uiso 1 1 calc R
C10 C 0.7177(4) 0.5211(3) 0.0648(2) 0.0160(8) Uani 1 1 d .
C11 C 0.5811(4) 0.4890(3) 0.0466(2) 0.0201(8) Uani 1 1 d .
C12 C 0.4718(4) 0.5581(3) 0.0387(2) 0.0246(9) Uani 1 1 d .
H12 H 0.3802 0.5329 0.0317 0.030 Uiso 1 1 calc R
C13 C 0.4968(4) 0.6636(3) 0.0409(3) 0.0274(9) Uani 1 1 d .
H13 H 0.4226 0.7118 0.0377 0.033 Uiso 1 1 calc R
C14 C 0.6315(4) 0.6981(3) 0.0479(2) 0.0258(9) Uani 1 1 d .
H14 H 0.6502 0.7705 0.0441 0.031 Uiso 1 1 calc R
C15 C 0.7393(4) 0.6299(3) 0.0602(2) 0.0199(8) Uani 1 1 d .
H15 H 0.8305 0.6564 0.0657 0.024 Uiso 1 1 calc R
C16 C 1.0286(4) 0.5005(3) -0.0050(2) 0.0207(8) Uani 1 1 d .
C17 C 1.0059(4) 0.4423(3) -0.1652(2) 0.0222(8) Uani 1 1 d .
C18 C 0.8972(4) 0.3773(3) -0.2129(3) 0.0294(10) Uani 1 1 d .
H18A H 0.8900 0.3092 -0.1836 0.044 Uiso 1 1 calc R
H18B H 0.9238 0.3678 -0.2758 0.044 Uiso 1 1 calc R
H18C H 0.8078 0.4128 -0.2099 0.044 Uiso 1 1 calc R
C19 C 1.1441(4) 0.3855(3) -0.1666(3) 0.0336(10) Uani 1 1 d .
H19A H 1.2145 0.4286 -0.1375 0.050 Uiso 1 1 calc R
H19B H 1.1712 0.3718 -0.2288 0.050 Uiso 1 1 calc R
H19C H 1.1353 0.3195 -0.1342 0.050 Uiso 1 1 calc R
C20 C 1.0187(4) 0.5500(3) -0.2088(2) 0.0246(9) Uani 1 1 d .
H20A H 0.9305 0.5869 -0.2035 0.037 Uiso 1 1 calc R
H20B H 1.0425 0.5421 -0.2723 0.037 Uiso 1 1 calc R
H20C H 1.0911 0.5898 -0.1783 0.037 Uiso 1 1 calc R
H3N H 0.887(4) 0.425(3) -0.059(3) 0.029 Uiso 1 1 d .

loop_
_atom_site_aniso_label
_atom_site_aniso_U_11
_atom_site_aniso_U_22
_atom_site_aniso_U_33
_atom_site_aniso_U_23
_atom_site_aniso_U_13
_atom_site_aniso_U_12
O1 0.0275(16) 0.0335(18) 0.068(2) 0.0086(15) -0.0079(16) -0.0149(14)
O2 0.0447(17) 0.0241(17) 0.0361(17) -0.0103(13) -0.0097(15) 0.0002(14)
O3 0.0210(13) 0.0225(15) 0.0348(16) 0.0075(12) -0.0020(12) -0.0057(12)
N1 0.0187(15) 0.0109(16) 0.0247(17) -0.0001(13) -0.0015(13) -0.0017(13)
N2 0.032(2) 0.0261(19) 0.0304(19) -0.0006(15) -0.0100(17) -0.0025(17)
N3 0.0176(16) 0.0163(17) 0.0260(18) 0.0003(13) 0.0039(14) -0.0047(14)
C1 0.0186(19) 0.0104(18) 0.024(2) -0.0025(15) -0.0033(16) -0.0016(16)
C2 0.022(2) 0.020(2) 0.024(2) 0.0014(15) 0.0023(17) 0.0048(17)
C3 0.024(2) 0.012(2) 0.027(2) -0.0001(15) 0.0027(18) 0.0042(16)
C4 0.029(2) 0.014(2) 0.022(2) -0.0015(16) 0.0020(17) -0.0007(17)
C5 0.021(2) 0.031(2) 0.030(2) 0.0029(18) -0.0040(17) -0.0042(18)
C6 0.036(2) 0.027(2) 0.023(2) -0.0065(17) -0.0109(19) 0.000(2)
C7 0.032(2) 0.030(3) 0.022(2) -0.0047(17) -0.0042(18) 0.0098(19)
C8 0.029(2) 0.023(2) 0.028(2) 0.0077(16) -0.0032(19) 0.0043(19)
C9 0.030(2) 0.036(3) 0.026(2) 0.0034(19) -0.0025(19) 0.0120(19)
C10 0.0216(19) 0.014(2) 0.0118(18) -0.0008(14) 0.0037(15) 0.0020(15)
C11 0.0247(19) 0.015(2) 0.0204(19) 0.0014(15) -0.0007(16) -0.0017(16)
C12 0.0172(19) 0.033(2) 0.024(2) 0.0060(17) -0.0025(17) 0.0011(19)
C13 0.028(2) 0.026(2) 0.028(2) 0.0031(18) -0.0026(19) 0.0120(18)
C14 0.037(2) 0.018(2) 0.022(2) 0.0053(16) -0.002(2) 0.0087(19)
C15 0.023(2) 0.018(2) 0.018(2) 0.0019(16) -0.0019(17) -0.0024(16)
C16 0.022(2) 0.0088(18) 0.031(2) 0.0025(15) -0.0031(18) 0.0022(17)
C17 0.023(2) 0.022(2) 0.022(2) 0.0019(16) 0.0029(16) 0.0009(17)
C18 0.041(2) 0.024(2) 0.023(2) -0.0047(17) 0.0013(19) -0.0013(18)
C19 0.034(2) 0.028(3) 0.038(3) 0.0070(19) 0.010(2) 0.009(2)
C20 0.021(2) 0.026(2) 0.026(2) 0.0066(17) -0.0023(17) 0.0046(18)

loop_
_atom_type_symbol
_atom_type_description
_atom_type_scat_dispersion_real
_atom_type_scat_dispersion_imag
_atom_type_scat_source
C C 0.0033 0.0016 'International Tables Vol C Tables 4.2.6.8 and 6.1.1.4'
H H 0.0000 0.0000 'International Tables Vol C Tables 4.2.6.8 and 6.1.1.4'
N N 0.0061 0.0033 'International Tables Vol C Tables 4.2.6.8 and 6.1.1.4'
O O 0.0106 0.0060 'International Tables Vol C Tables 4.2.6.8 and 6.1.1.4'

loop_
_geom_angle_atom_site_label_1
_geom_angle_atom_site_label_2
_geom_angle_atom_site_label_3
_geom_angle
C10 N1 C1 121.7(3)
C10 N1 C4 124.8(3)
C1 N1 C4 113.2(3)
O1 N2 O2 123.7(3)
O1 N2 C11 119.0(3)
O2 N2 C11 117.1(3)
C16 N3 C17 126.7(3)
C16 N3 H3N 117(3)
C17 N3 H3N 116(3)
N1 C1 C16 114.1(3)
N1 C1 C2 105.1(3)
C16 C1 C2 111.1(3)
N1 C1 H1 108.8
C16 C1 H1 108.8
C2 C1 H1 108.8
C1 C2 C3 107.8(3)
C1 C2 C5 115.7(3)
C3 C2 C5 102.8(3)
C1 C2 H2 110.1
C3 C2 H2 110.1
C5 C2 H2 110.1
C4 C3 C8 119.2(3)
C4 C3 C2 106.4(3)
C8 C3 C2 103.0(3)
C4 C3 H3 109.2
C8 C3 H3 109.2
C2 C3 H3 109.2
N1 C4 C3 106.2(3)
N1 C4 H4A 110.5
C3 C4 H4A 110.5
N1 C4 H4B 110.5
C3 C4 H4B 110.5
H4A C4 H4B 108.7
C6 C5 C9 99.7(3)
C6 C5 C2 107.3(3)
C9 C5 C2 100.0(3)
C6 C5 H5 115.8
C9 C5 H5 115.8
C2 C5 H5 115.8
C7 C6 C5 107.7(4)
C7 C6 H6 126.1
C5 C6 H6 126.1
C6 C7 C8 107.6(3)
C6 C7 H7 126.2
C8 C7 H7 126.2
C7 C8 C9 99.8(3)
C7 C8 C3 108.2(3)
C9 C8 C3 99.5(3)
C7 C8 H8 115.7
C9 C8 H8 115.7
C3 C8 H8 115.7
C5 C9 C8 93.3(3)
C5 C9 H9A 113.1
C8 C9 H9A 113.1
C5 C9 H9B 113.1
C8 C9 H9B 113.1
H9A C9 H9B 110.4
N1 C10 C11 124.2(3)
N1 C10 C15 121.1(3)
C11 C10 C15 114.7(3)
C12 C11 C10 122.9(3)
C12 C11 N2 115.4(3)
C10 C11 N2 121.0(3)
C13 C12 C11 119.7(3)
C13 C12 H12 120.2
C11 C12 H12 120.2
C12 C13 C14 118.9(3)
C12 C13 H13 120.5
C14 C13 H13 120.5
C15 C14 C13 121.4(4)
C15 C14 H14 119.3
C13 C14 H14 119.3
C14 C15 C10 121.7(3)
C14 C15 H15 119.2
C10 C15 H15 119.2
O3 C16 N3 124.4(3)
O3 C16 C1 119.5(3)
N3 C16 C1 116.1(3)
N3 C17 C18 106.7(3)
N3 C17 C19 109.4(3)
C18 C17 C19 109.7(3)
N3 C17 C20 109.2(3)
C18 C17 C20 110.8(3)
C19 C17 C20 110.9(3)
C17 C18 H18A 109.5
C17 C18 H18B 109.5
H18A C18 H18B 109.5
C17 C18 H18C 109.5
H18A C18 H18C 109.5
H18B C18 H18C 109.5
C17 C19 H19A 109.5
C17 C19 H19B 109.5
H19A C19 H19B 109.5
C17 C19 H19C 109.5
H19A C19 H19C 109.5
H19B C19 H19C 109.5
C17 C20 H20A 109.5
C17 C20 H20B 109.5
H20A C20 H20B 109.5
C17 C20 H20C 109.5
H20A C20 H20C 109.5
H20B C20 H20C 109.5

loop_
_geom_bond_atom_site_label_1
_geom_bond_atom_site_label_2
_geom_bond_distance
O1 N2 1.232(4)
O2 N2 1.242(4)
O3 C16 1.236(4)
N1 C10 1.375(4)
N1 C1 1.467(4)
N1 C4 1.470(4)
N2 C11 1.460(5)
N3 C16 1.339(4)
N3 C17 1.469(5)
N3 H3N 0.83(4)
C1 C16 1.513(5)
C1 C2 1.541(5)
C1 H1 1.0000
C2 C3 1.547(5)
C2 C5 1.548(5)
C2 H2 1.0000
C3 C4 1.529(5)
C3 C8 1.548(5)
C3 H3 1.0000
C4 H4A 0.9900
C4 H4B 0.9900
C5 C6 1.512(5)
C5 C9 1.540(5)
C5 H5 1.0000
C6 C7 1.323(5)
C6 H6 0.9500
C7 C8 1.509(5)
C7 H7 0.9500
C8 C9 1.539(5)
C8 H8 1.0000
C9 H9A 0.9900
C9 H9B 0.9900
C10 C11 1.411(5)
C10 C15 1.417(5)
C11 C12 1.387(5)
C12 C13 1.379(5)
C12 H12 0.9500
C13 C14 1.382(5)
C13 H13 0.9500
C14 C15 1.376(5)
C14 H14 0.9500
C15 H15 0.9500
C17 C18 1.521(5)
C17 C19 1.524(5)
C17 C20 1.535(5)
C18 H18A 0.9800
C18 H18B 0.9800
C18 H18C 0.9800
C19 H19A 0.9800
C19 H19B 0.9800
C19 H19C 0.9800
C20 H20A 0.9800
C20 H20B 0.9800
C20 H20C 0.9800

loop_
_geom_hbond_atom_site_label_D
_geom_hbond_atom_site_label_H
_geom_hbond_atom_site_label_A
_geom_hbond_distance_DH
_geom_hbond_distance_HA
_geom_hbond_distance_DA
_geom_hbond_angle_DHA
N3 H3N N1 0.83(4) 2.31(4) 2.729(4) 112(3)

loop_
_geom_torsion_atom_site_label_1
_geom_torsion_atom_site_label_2
_geom_torsion_atom_site_label_3
_geom_torsion_atom_site_label_4
_geom_torsion
C10 N1 C1 C16 -73.1(4)
C4 N1 C1 C16 113.1(3)
C10 N1 C1 C2 164.9(3)
C4 N1 C1 C2 -8.9(4)
N1 C1 C2 C3 2.2(4)
C16 C1 C2 C3 -121.6(3)
N1 C1 C2 C5 -112.1(3)
C16 C1 C2 C5 124.0(3)
C1 C2 C3 C4 4.6(4)
C5 C2 C3 C4 127.3(3)
C1 C2 C3 C8 -121.6(3)
C5 C2 C3 C8 1.1(3)
C10 N1 C4 C3 -161.7(3)
C1 N1 C4 C3 11.9(4)
C8 C3 C4 N1 106.1(4)
C2 C3 C4 N1 -9.6(4)
C1 C2 C5 C6 49.9(4)
C3 C2 C5 C6 -67.3(4)
C1 C2 C5 C9 153.5(3)
C3 C2 C5 C9 36.3(3)
C9 C5 C6 C7 -33.6(4)
C2 C5 C6 C7 70.1(4)
C5 C6 C7 C8 -0.4(4)
C6 C7 C8 C9 34.3(4)
C6 C7 C8 C3 -69.1(4)
C4 C3 C8 C7 -51.9(4)
C2 C3 C8 C7 65.6(4)
C4 C3 C8 C9 -155.6(3)
C2 C3 C8 C9 -38.1(3)
C6 C5 C9 C8 50.7(3)
C2 C5 C9 C8 -58.9(3)
C7 C8 C9 C5 -51.1(3)
C3 C8 C9 C5 59.4(3)
C1 N1 C10 C11 166.8(3)
C4 N1 C10 C11 -20.1(5)
C1 N1 C10 C15 -15.5(5)
C4 N1 C10 C15 157.6(3)
N1 C10 C11 C12 168.2(3)
C15 C10 C11 C12 -9.6(5)
N1 C10 C11 N2 -21.3(5)
C15 C10 C11 N2 160.9(3)
O1 N2 C11 C12 -42.8(5)
O2 N2 C11 C12 131.5(4)
O1 N2 C11 C10 146.0(4)
O2 N2 C11 C10 -39.7(5)
C10 C11 C12 C13 5.6(6)
N2 C11 C12 C13 -165.4(3)
C11 C12 C13 C14 2.2(6)
C12 C13 C14 C15 -5.5(6)
C13 C14 C15 C10 1.0(6)
N1 C10 C15 C14 -171.6(3)
C11 C10 C15 C14 6.2(5)
C17 N3 C16 O3 6.6(6)
C17 N3 C16 C1 -170.8(3)
N1 C1 C16 O3 165.2(3)
C2 C1 C16 O3 -76.2(4)
N1 C1 C16 N3 -17.3(4)
C2 C1 C16 N3 101.3(3)
C16 N3 C17 C18 175.3(3)
C16 N3 C17 C19 56.7(5)
C16 N3 C17 C20 -64.9(4)
